data_4132941
loop_
_publ_author_name
'Liu, Wenbin'
'Ren, Zhi'
'Bosse, Aaron T.'
'Liao, Kuangbiao'
'Goldstein, Elizabeth L.'
'Bacsa, John'
'Musaev, Djamaladdin G.'
'Stoltz, Brian M.'
'Davies, Huw M. L.'

_publ_section_title
;
 Catalyst-Controlled Selective Functionalization of Unactivated C-H Bonds
 in the Presence of Electronically Activated C-H Bonds.
;
_journal_issue 38
_journal_name_full 'Journal of the American Chemical Society'
_journal_page_first 12247
_journal_page_last 12255
_journal_paper_doi 10.1021/jacs.8b07534
_journal_volume 140
_journal_year 2018
_chemical_formula_moiety 'C22 H16 Br Cl O2'
_chemical_formula_sum 'C22 H16 Br Cl O2'
_chemical_formula_weight 427.71
_space_group_crystal_system monoclinic
_space_group_IT_number 14
_space_group_name_Hall '-P 2ybc'
_space_group_name_H-M_alt 'P 1 21/c 1'
_atom_sites_solution_hydrogens mixed
_atom_sites_solution_primary dual
_audit_creation_date 2018-06-27
_audit_creation_method
;
Olex2 1.2-dev
(compiled 2018.05.31 svn.r3508 for OlexSys, GUI svn.r5510)
;
_cell_angle_alpha 90
_cell_angle_beta 110.432(4)
_cell_angle_gamma 90
_cell_formula_units_Z 4
_cell_length_a 10.2116(3)
_cell_length_b 17.9533(5)
_cell_length_c 10.9656(4)
_cell_measurement_reflns_used 13197
_cell_measurement_temperature 105(7)
_cell_measurement_theta_max 36.5870
_cell_measurement_theta_min 2.2680
_cell_volume 1883.87(11)
_computing_cell_refinement 'CrysAlisPro 1.171.39.46 (Rigaku OD, 2018)'
_computing_data_collection 'CrysAlisPro 1.171.39.20a (Rigaku OD, 2015)'
_computing_data_reduction 'CrysAlisPro 1.171.39.46 (Rigaku OD, 2018)'
_computing_molecular_graphics 'Olex2 (Dolomanov et al., 2009)'
_computing_publication_material 'Olex2 (Dolomanov et al., 2009)'
_computing_structure_refinement 'SHELXL-2014 (Sheldrick, 2015)'
_computing_structure_solution 'SHELXT (Sheldrick, 2015)'
_diffrn_ambient_environment N~2~
_diffrn_ambient_temperature 105(7)
_diffrn_detector HyPix
_diffrn_detector_type HyPix
_diffrn_measured_fraction_theta_full 1.000
_diffrn_measured_fraction_theta_max 1.000
_diffrn_measurement_details
;
List of Runs (angles in degrees, time in seconds):

  # Type    Start    End  Width  t~exp~   \w     \q     \k     \f   Frames
--------------------------------------------------------------------------
  1  \w     65.00  91.00   0.50   13.80    --   22.41  77.00 -90.00   52
  2  \w     16.00  93.00   0.50   13.80    --   22.41  57.00-180.00  154
  3  \w      3.00  58.00   0.50   13.80    --   22.41  77.00 -90.00  110
  4  \w     40.00  89.00   0.50   13.80    --   22.41 178.00  60.00   98
  5  \w     28.00  88.00   0.50   13.80    --   22.41  77.00 120.00  120
  6  \w     -2.00  45.00   0.50   13.80    --  -22.41  38.00 150.00   94
  7  \w     -1.00  59.00   0.50   13.80    --   22.41-110.00 118.00  120
  8  \w    -21.00  23.00   0.50   13.80    --   22.41 -38.00-150.00   88
;
_diffrn_measurement_device 'four-circle diffractometer'
_diffrn_measurement_device_type 'XtaLAB Synergy, Dualflex, HyPix'
_diffrn_measurement_method '\w scans'
_diffrn_orient_matrix_type 'CrysAlisPro convention (1999,Acta A55,543-557)'
_diffrn_orient_matrix_UB_11 -0.0221850000
_diffrn_orient_matrix_UB_12 0.0373873000
_diffrn_orient_matrix_UB_13 -0.0146275000
_diffrn_orient_matrix_UB_21 -0.0664925000
_diffrn_orient_matrix_UB_22 -0.0094951000
_diffrn_orient_matrix_UB_23 0.0024529000
_diffrn_orient_matrix_UB_31 0.0240946000
_diffrn_orient_matrix_UB_32 0.0084406000
_diffrn_orient_matrix_UB_33 0.0674521000
_diffrn_radiation_monochromator 'multilayer mirror'
_diffrn_radiation_probe x-ray
_diffrn_radiation_type MoK\a
_diffrn_radiation_wavelength 0.71073
_diffrn_reflns_av_R_equivalents 0.0377
_diffrn_reflns_av_unetI/netI 0.0304
_diffrn_reflns_Laue_measured_fraction_full 1.000
_diffrn_reflns_Laue_measured_fraction_max 1.000
_diffrn_reflns_limit_h_max 14
_diffrn_reflns_limit_h_min -14
_diffrn_reflns_limit_k_max 25
_diffrn_reflns_limit_k_min -24
_diffrn_reflns_limit_l_max 15
_diffrn_reflns_limit_l_min -15
_diffrn_reflns_number 23622
_diffrn_reflns_point_group_measured_fraction_full 1.000
_diffrn_reflns_point_group_measured_fraction_max 1.000
_diffrn_reflns_theta_full 25.242
_diffrn_reflns_theta_max 30.033
_diffrn_reflns_theta_min 2.128
_diffrn_source 'micro-focus sealed X-ray tube'
_diffrn_source_current 1.0
_diffrn_source_type 'PhotonJet (Mo) X-ray Source'
_diffrn_source_voltage 50
_exptl_absorpt_coefficient_mu 2.337
_exptl_absorpt_correction_T_max 1.000
_exptl_absorpt_correction_T_min 0.424
_exptl_absorpt_correction_type gaussian
_exptl_absorpt_process_details
;
CrysAlisPro 1.171.39.46 (Rigaku Oxford Diffraction, 2018)
Numerical absorption correction based on gaussian integration over
			a multifaceted crystal model
Empirical absorption correction using spherical harmonics,
 implemented in SCALE3 ABSPACK scaling algorithm.
;
_exptl_crystal_colour colourless
_exptl_crystal_colour_primary colourless
_exptl_crystal_density_diffrn 1.508
_exptl_crystal_description block
_exptl_crystal_F_000 864
_exptl_crystal_recrystallization_method 'The material was recrystallised from --- by as supplied'
_exptl_crystal_size_max 0.377
_exptl_crystal_size_mid 0.286
_exptl_crystal_size_min 0.211
_refine_diff_density_max 1.867
_refine_diff_density_min -1.241
_refine_diff_density_rms 0.085
_refine_ls_extinction_method none
_refine_ls_goodness_of_fit_ref 1.034
_refine_ls_hydrogen_treatment mixed
_refine_ls_matrix_type full
_refine_ls_number_parameters 243
_refine_ls_number_reflns 5515
_refine_ls_number_restraints 74
_refine_ls_restrained_S_all 1.069
_refine_ls_R_factor_all 0.0596
_refine_ls_R_factor_gt 0.0487
_refine_ls_shift/su_max 0.004
_refine_ls_shift/su_mean 0.000
_refine_ls_structure_factor_coef Fsqd
_refine_ls_weighting_details 'w=1/[\s^2^(Fo^2^)+(0.0522P)^2^+3.1505P] where P=(Fo^2^+2Fc^2^)/3'
_refine_ls_weighting_scheme calc
_refine_ls_wR_factor_gt 0.1189
_refine_ls_wR_factor_ref 0.1239
_reflns_Friedel_coverage 0.000
_reflns_number_gt 4624
_reflns_number_total 5515
_reflns_threshold_expression 'I > 2\s(I)'
_cod_data_source_file ja8b07534_si_003.cif
_cod_data_source_block wl-c22h16brclo2_iso1
_cod_original_cell_volume 1883.88(11)
_cod_database_code 4132941
_shelx_shelxl_version_number 2018/3
_chemical_oxdiff_formula 'C88  H60  Br4  Cl4  O8  '
_shelx_space_group_comment
;
The symmetry employed for this shelxl refinement is uniquely defined
by the following loop, which should always be used as a source of
symmetry information in preference to the above space-group names.
They are only intended as comments.
;
_reflns_odcompleteness_completeness 99.87
_reflns_odcompleteness_iscentric 1
_reflns_odcompleteness_theta 36.23
_olex2_refinement_description
;
1. Fixed Uiso
 At 1.2 times of:
  All C(H) groups, All C(H,H) groups
2. Restrained distances
 O1-H1
 0.995 with sigma of 0.002
 Br1A-C8 \\sim Br1B-C8
 with sigma of 0.001
3. Uiso/Uaniso restraints and constraints
Uanis(Br1B) \\sim Ueq: with sigma of 0.002 and sigma for terminal atoms of 0.004
Uanis(Br1B) \\sim Ueq, Uanis(Br1A) \\sim Ueq: with sigma of 0.001 and sigma for
terminal atoms of 0.002
Uanis(Br1A) = Uanis(Br1B)
4. Rigid body (RIGU) restrains
 C1, C4, O1, O2
 with sigma for 1-2 distances of 0.001 and sigma for 1-3 distances of 0.001
 C6, Cl1
 with sigma for 1-2 distances of 0.0001 and sigma for 1-3 distances of 0.0001
 C5, C6, C7, C8, C9, C10
 with sigma for 1-2 distances of 0.0002 and sigma for 1-3 distances of 0.0002
 C8, Br1A
 with sigma for 1-2 distances of 0.0002 and sigma for 1-3 distances of 0.0002
 Br1B, C8
 with sigma for 1-2 distances of 0.0002 and sigma for 1-3 distances of 0.0002
 C1, C4
 with sigma for 1-2 distances of 0.0002 and sigma for 1-3 distances of 0.0002
 O1, C4
 with sigma for 1-2 distances of 0.0002 and sigma for 1-3 distances of 0.0002
 O2, C4
 with sigma for 1-2 distances of 0.0001 and sigma for 1-3 distances of 0.0001
5. Others
 Sof(Br1B)=1-FVAR(1)
 Sof(Br1A)=FVAR(1)
6.a Secondary CH2 refined with riding coordinates:
 C3(H3A,H3B)
6.b Aromatic/amide H refined with riding coordinates:
 C14(H14), C12(H12), C16(H16), C15(H15), C13(H13), C10(H10), C18(H18),
 C22(H22), C9(H9), C7(H7), C19(H19), C21(H21), C20(H20)
;
_olex2_diffrn_ambient_temperature_device 'Oxford Cryosystems'
_olex2_exptl_crystal_mounting_method 'The crystal was mounted on a loop with paratone oil'
_olex2_submission_original_sample_id WL-C22H16BrClO2
_olex2_submission_special_instructions 'No special instructions were received'
_oxdiff_exptl_absorpt_empirical_details
;
Empirical correction (ABSPACK) includes:
- Absorption correction using spherical harmonics
- Frame scaling
;
_oxdiff_exptl_absorpt_empirical_full_max 1.135
_oxdiff_exptl_absorpt_empirical_full_min 0.884

loop_
_space_group_symop_operation_xyz
'x, y, z'
'-x, y+1/2, -z+1/2'
'-x, -y, -z'
'x, -y-1/2, z-1/2'

loop_
_atom_site_label
_atom_site_type_symbol
_atom_site_fract_x
_atom_site_fract_y
_atom_site_fract_z
_atom_site_U_iso_or_equiv
_atom_site_adp_type
_atom_site_occupancy
_atom_site_site_symmetry_order
_atom_site_calc_flag
_atom_site_refinement_flags_posn
_atom_site_refinement_flags_adp
_atom_site_refinement_flags_occupancy
_atom_site_disorder_assembly
_atom_site_disorder_group
Br1B Br 0.86417(9) 0.54029(8) 0.2731(3) 0.0394(3) Uani 0.751(9) 1 d D U P A 2
Cl1 Cl 0.36000(6) 0.51248(3) 0.34836(6) 0.02471(13) Uani 1 1 d . U . . .
O1 O 0.03862(18) 0.40921(10) 0.04544(18) 0.0275(4) Uani 1 1 d D U . . .
O2 O 0.17659(18) 0.50806(10) 0.06098(17) 0.0250(3) Uani 1 1 d . U . . .
C11 C 0.4109(2) 0.28900(12) 0.3029(2) 0.0162(4) Uani 1 1 d . . . . .
C2 C 0.2751(2) 0.31871(12) 0.2069(2) 0.0172(4) Uani 1 1 d . . . . .
C14 C 0.6593(2) 0.22994(13) 0.4780(2) 0.0204(4) Uani 1 1 d . . . . .
H14 H 0.742734 0.210854 0.535486 0.024 Uiso 1 1 calc R . . . .
C5 C 0.4219(2) 0.42966(12) 0.1652(2) 0.0187(3) Uani 1 1 d . U . . .
C12 C 0.4675(2) 0.22354(12) 0.2743(2) 0.0197(4) Uani 1 1 d . . . . .
H12 H 0.422219 0.199140 0.196008 0.024 Uiso 1 1 calc R . . . .
C17 C 0.1513(2) 0.30391(13) 0.2479(2) 0.0198(4) Uani 1 1 d . . . . .
C4 C 0.1578(2) 0.43969(13) 0.0778(2) 0.0196(3) Uani 1 1 d . U . . .
C16 C 0.4788(2) 0.32361(12) 0.4224(2) 0.0200(4) Uani 1 1 d . . . . .
H16 H 0.440895 0.366482 0.444257 0.024 Uiso 1 1 calc R . . . .
C1 C 0.2839(2) 0.39104(12) 0.1317(2) 0.0178(4) Uani 1 1 d . U . . .
C15 C 0.6027(2) 0.29455(13) 0.5091(2) 0.0211(4) Uani 1 1 d . . . . .
H15 H 0.647716 0.318396 0.587917 0.025 Uiso 1 1 calc R . . . .
C13 C 0.5910(2) 0.19414(13) 0.3612(2) 0.0217(4) Uani 1 1 d . . . . .
H13 H 0.627621 0.150404 0.340780 0.026 Uiso 1 1 calc R . . . .
C6 C 0.4666(2) 0.48360(12) 0.2633(2) 0.0208(3) Uani 1 1 d . U . . .
C10 C 0.5138(2) 0.41196(13) 0.1014(2) 0.0222(4) Uani 1 1 d . U . . .
H10 H 0.486105 0.377317 0.034158 0.027 Uiso 1 1 calc R . . . .
C3 C 0.2618(2) 0.31405(12) 0.0671(2) 0.0202(4) Uani 1 1 d . . . . .
H3A H 0.170142 0.303050 0.004056 0.024 Uiso 1 1 calc R . . . .
H3B H 0.339119 0.292493 0.047264 0.024 Uiso 1 1 calc R . . . .
C18 C 0.0773(2) 0.23825(15) 0.2086(2) 0.0250(5) Uani 1 1 d . . . . .
H18 H 0.102338 0.205426 0.154888 0.030 Uiso 1 1 calc R . . . .
C22 C 0.1125(3) 0.35256(14) 0.3282(2) 0.0255(5) Uani 1 1 d . . . . .
H22 H 0.162271 0.396468 0.356167 0.031 Uiso 1 1 calc R . . . .
C9 C 0.6449(3) 0.44374(14) 0.1339(3) 0.0271(4) Uani 1 1 d . U . . .
H9 H 0.704090 0.430622 0.089342 0.032 Uiso 1 1 calc R . . . .
C7 C 0.5981(3) 0.51667(14) 0.2992(2) 0.0253(4) Uani 1 1 d . U . . .
H7 H 0.625914 0.552033 0.365306 0.030 Uiso 1 1 calc R . . . .
C19 C -0.0343(3) 0.22094(17) 0.2490(3) 0.0318(6) Uani 1 1 d . . . . .
H19 H -0.082608 0.176421 0.223194 0.038 Uiso 1 1 calc R . . . .
C21 C -0.0002(3) 0.33584(17) 0.3667(3) 0.0313(5) Uani 1 1 d . . . . .
H21 H -0.026643 0.369058 0.418946 0.038 Uiso 1 1 calc R . . . .
C8 C 0.6866(3) 0.49545(13) 0.2338(3) 0.0268(4) Uani 1 1 d D U . . .
C20 C -0.0731(3) 0.27011(18) 0.3277(3) 0.0331(6) Uani 1 1 d . . . . .
H20 H -0.148056 0.258894 0.354118 0.040 Uiso 1 1 calc R . . . .
Br1A Br 0.87050(19) 0.5337(2) 0.3068(5) 0.0394(3) Uani 0.249(9) 1 d D U P A 1
H1 H -0.044(4) 0.441(3) 0.004(7) 0.16(3) Uiso 1 1 d D . . . .

loop_
_atom_site_aniso_label
_atom_site_aniso_U_11
_atom_site_aniso_U_22
_atom_site_aniso_U_33
_atom_site_aniso_U_23
_atom_site_aniso_U_13
_atom_site_aniso_U_12
Br1B 0.03394(18) 0.0385(3) 0.0518(8) -0.0100(4) 0.0228(3) -0.01679(16)
Cl1 0.0294(3) 0.0231(3) 0.0242(3) -0.0039(2) 0.0127(2) 0.0022(2)
O1 0.0207(6) 0.0293(8) 0.0303(9) 0.0082(7) 0.0062(5) 0.0044(5)
O2 0.0241(8) 0.0237(6) 0.0264(8) 0.0065(5) 0.0080(7) 0.0059(4)
C11 0.0159(9) 0.0178(9) 0.0157(9) 0.0029(7) 0.0063(7) -0.0003(7)
C2 0.0170(9) 0.0179(9) 0.0162(9) 0.0007(7) 0.0051(7) 0.0020(7)
C14 0.0158(9) 0.0241(10) 0.0210(10) 0.0047(8) 0.0060(8) 0.0002(8)
C5 0.0218(7) 0.0161(7) 0.0192(7) 0.0037(6) 0.0084(6) 0.0047(5)
C12 0.0207(10) 0.0185(10) 0.0192(10) -0.0005(8) 0.0062(8) 0.0003(7)
C17 0.0154(9) 0.0255(11) 0.0176(9) 0.0050(8) 0.0046(8) 0.0020(8)
C4 0.0202(6) 0.0231(6) 0.0161(8) 0.0042(5) 0.0072(5) 0.0064(4)
C16 0.0217(10) 0.0199(10) 0.0194(10) 0.0002(8) 0.0084(8) 0.0016(8)
C1 0.0186(7) 0.0187(8) 0.0164(9) 0.0018(7) 0.0062(6) 0.0036(6)
C15 0.0206(10) 0.0238(10) 0.0181(10) -0.0002(8) 0.0057(8) -0.0013(8)
C13 0.0222(10) 0.0193(10) 0.0253(11) 0.0017(8) 0.0105(9) 0.0026(8)
C6 0.0255(6) 0.0172(7) 0.0216(7) 0.0017(6) 0.0104(6) 0.0030(5)
C10 0.0249(7) 0.0192(8) 0.0261(8) -0.0006(6) 0.0133(6) 0.0010(5)
C3 0.0218(10) 0.0208(10) 0.0175(9) -0.0011(8) 0.0063(8) 0.0020(8)
C18 0.0198(10) 0.0317(12) 0.0206(10) 0.0001(9) 0.0034(8) -0.0025(9)
C22 0.0251(11) 0.0278(12) 0.0258(11) 0.0015(9) 0.0117(9) 0.0033(9)
C9 0.0259(7) 0.0226(8) 0.0366(9) -0.0024(7) 0.0159(7) -0.0008(6)
C7 0.0272(7) 0.0208(8) 0.0288(9) 0.0000(7) 0.0109(6) -0.0003(6)
C19 0.0196(11) 0.0416(15) 0.0289(12) 0.0053(11) 0.0018(9) -0.0068(10)
C21 0.0264(12) 0.0433(15) 0.0285(12) 0.0069(11) 0.0149(10) 0.0099(10)
C8 0.0285(7) 0.0195(8) 0.0361(9) -0.0008(7) 0.0159(6) -0.0040(6)
C20 0.0160(10) 0.0550(17) 0.0295(13) 0.0144(12) 0.0093(9) 0.0029(10)
Br1A 0.03394(18) 0.0385(3) 0.0518(8) -0.0100(4) 0.0228(3) -0.01679(16)

loop_
_atom_type_symbol
_atom_type_description
_atom_type_scat_dispersion_real
_atom_type_scat_dispersion_imag
_atom_type_scat_source
C C 0.0033 0.0016 'International Tables Vol C Tables 4.2.6.8 and 6.1.1.4'
H H 0.0000 0.0000 'International Tables Vol C Tables 4.2.6.8 and 6.1.1.4'
Br Br -0.2901 2.4595 'International Tables Vol C Tables 4.2.6.8 and 6.1.1.4'
Cl Cl 0.1484 0.1585 'International Tables Vol C Tables 4.2.6.8 and 6.1.1.4'
O O 0.0106 0.0060 'International Tables Vol C Tables 4.2.6.8 and 6.1.1.4'

loop_
_exptl_crystal_face_index_h
_exptl_crystal_face_index_k
_exptl_crystal_face_index_l
_exptl_crystal_face_perp_dist
-14 -2 1 0.1266
13 -2 -11 0.1269
0 1 -1 0.1415
0 1 1 0.1084
-2 2 5 0.1465
-1 -5 5 0.1185
1 5 -5 0.1634
1 5 3 0.1261
-1 -5 -3 0.1261
-1 5 -4 0.1456
1 -5 4 0.1456
-1 5 3 0.1474
1 -5 -5 0.1079
5 -3 -1 0.1314
-5 2 -1 0.1363
-5 3 1 0.1543
5 -1 -3 0.1091
-1 0 0 0.1216
0 -2 -5 0.1222
0 2 5 0.1222
-3 -5 2 0.1542
0 5 2 0.1166
0 -5 -4 0.0983

loop_
_geom_angle_atom_site_label_1
_geom_angle_atom_site_label_2
_geom_angle_atom_site_label_3
_geom_angle
C12 C11 C2 119.46(19)
C12 C11 C16 118.5(2)
C16 C11 C2 121.96(19)
C11 C2 C1 116.96(18)
C17 C2 C11 113.01(17)
C17 C2 C1 120.98(18)
C3 C2 C11 115.26(18)
C3 C2 C17 120.74(18)
C3 C2 C1 60.28(14)
C13 C14 C15 119.7(2)
C6 C5 C1 122.4(2)
C10 C5 C1 121.0(2)
C10 C5 C6 116.6(2)
C13 C12 C11 120.9(2)
C18 C17 C2 118.7(2)
C18 C17 C22 119.1(2)
C22 C17 C2 122.1(2)
O1 C4 C1 118.0(2)
O2 C4 O1 123.9(2)
O2 C4 C1 118.1(2)
C15 C16 C11 120.6(2)
C5 C1 C2 118.66(17)
C5 C1 C3 120.37(18)
C4 C1 C2 119.66(18)
C4 C1 C5 115.67(18)
C4 C1 C3 112.08(18)
C3 C1 C2 57.77(14)
C14 C15 C16 120.2(2)
C14 C13 C12 120.1(2)
C5 C6 Cl1 121.34(18)
C7 C6 Cl1 116.29(18)
C7 C6 C5 122.4(2)
C9 C10 C5 122.7(2)
C2 C3 C1 61.95(14)
C17 C18 C19 120.6(2)
C21 C22 C17 120.3(2)
C10 C9 C8 118.9(2)
C8 C7 C6 118.3(2)
C20 C19 C18 119.9(3)
C20 C21 C22 120.3(3)
C9 C8 Br1B 118.1(2)
C9 C8 C7 121.1(2)
C9 C8 Br1A 124.2(2)
C7 C8 Br1B 120.7(2)
C7 C8 Br1A 114.2(2)
C21 C20 C19 119.8(2)

loop_
_geom_bond_atom_site_label_1
_geom_bond_atom_site_label_2
_geom_bond_distance
Br1B C8 1.891(3)
Cl1 C6 1.741(2)
O1 C4 1.267(3)
O2 C4 1.266(3)
C11 C2 1.515(3)
C11 C12 1.393(3)
C11 C16 1.396(3)
C2 C17 1.506(3)
C2 C1 1.558(3)
C2 C3 1.493(3)
C14 C15 1.390(3)
C14 C13 1.385(3)
C5 C1 1.496(3)
C5 C6 1.401(3)
C5 C10 1.389(3)
C12 C13 1.392(3)
C17 C18 1.385(3)
C17 C22 1.392(3)
C4 C1 1.496(3)
C16 C15 1.392(3)
C1 C3 1.533(3)
C6 C7 1.393(3)
C10 C9 1.382(3)
C18 C19 1.394(4)
C22 C21 1.391(3)
C9 C8 1.385(4)
C7 C8 1.389(3)
C19 C20 1.385(4)
C21 C20 1.381(4)
C8 Br1A 1.895(3)

loop_
_geom_hbond_atom_site_label_D
_geom_hbond_atom_site_label_H
_geom_hbond_atom_site_label_A
_geom_hbond_distance_DH
_geom_hbond_distance_HA
_geom_hbond_distance_DA
_geom_hbond_angle_DHA
_geom_hbond_site_symmetry_A
_geom_hbond_publ_flag
O1 H1 O2 0.995(2) 1.576(3) 2.570(2) 179(7) 3_565 yes

loop_
_exptl_oxdiff_crystal_face_indexfrac_h
_exptl_oxdiff_crystal_face_indexfrac_k
_exptl_oxdiff_crystal_face_indexfrac_l
_exptl_oxdiff_crystal_face_x
_exptl_oxdiff_crystal_face_y
_exptl_oxdiff_crystal_face_z
-13.9937 -1.9396 0.9753 0.2237 0.9513 -0.2878
12.9993 -2.0169 -10.9748 -0.2033 -0.8721 -0.4441
0.0026 1.0044 -0.9986 0.0521 -0.0122 -0.0588
0.0004 0.9963 1.0003 0.0226 -0.0070 0.0759
-2.0009 1.9899 4.9957 0.0457 0.1264 0.3056
-1.0125 -5.0173 4.9914 -0.2381 0.1272 0.2699
1.0125 5.0173 -4.9914 0.2381 -0.1272 -0.2699
1.0037 4.9851 3.0042 0.1202 -0.1067 0.2689
-1.0037 -4.9851 -3.0042 -0.1202 0.1067 -0.2689
-0.9871 5.0226 -3.9952 0.2681 0.0081 -0.2509
0.9871 -5.0226 3.9952 -0.2681 -0.0081 0.2509
-0.9948 4.9944 3.0010 0.1649 0.0261 0.2206
0.9971 -4.9863 -4.9999 -0.1354 -0.0312 -0.3553
4.9927 -3.0203 -0.9940 -0.2091 -0.3057 0.0278
-4.9921 2.0280 -1.0058 0.2013 0.3102 -0.1710
-4.9927 3.0203 0.9940 0.2091 0.3057 -0.0278
4.9980 -1.0115 -2.9912 -0.1049 -0.3301 -0.0899
-0.9993 0.0047 -0.0016 0.0224 0.0664 -0.0241
0.0024 -1.9806 -4.9990 -0.0010 0.0064 -0.3538
-0.0024 1.9806 4.9990 0.0010 -0.0064 0.3538
-3.0077 -4.9959 1.9899 -0.1492 0.2523 0.0196
0.0055 4.9938 2.0031 0.1573 -0.0429 0.1774
-0.0033 -4.9857 -4.0020 -0.1278 0.0377 -0.3121
